data_7245036
loop_
_publ_author_name
'Wang, Xiaohong'
'You, Fengzhi'
'Xiong, Baojian'
'Chen, Lei'
'Zhang, Xuemei'
'Lian, Zhong'

_publ_section_title
;
 Metal- and base-free tandem sulfonylation/cyclization of 1,5-dienes with
 aryldiazonium salts via the insertion of sulfur dioxide
;
_journal_issue 26
_journal_name_full 'RSC Advances'
_journal_page_first 16745
_journal_page_last 16750
_journal_paper_doi 10.1039/D2RA03034A
_journal_volume 12
_journal_year 2022
_chemical_formula_moiety 'C25 H23 N O4 S'
_chemical_formula_sum 'C25 H23 N O4 S'
_chemical_formula_weight 433.50
_space_group_crystal_system monoclinic
_space_group_IT_number 14
_space_group_name_Hall '-P 2yn'
_space_group_name_H-M_alt 'P 1 21/n 1'
_atom_sites_solution_hydrogens geom
_atom_sites_solution_primary direct
_audit_creation_date 2021-11-25
_audit_creation_method
;
Olex2 1.2
(compiled 2018.05.29 svn.r3508 for OlexSys, GUI svn.r5506)
;
_audit_update_record
;
2021-12-27 deposited with the CCDC.	2022-05-31 downloaded from the CCDC.
;
_cell_angle_alpha 90
_cell_angle_beta 95.487(3)
_cell_angle_gamma 90
_cell_formula_units_Z 4
_cell_length_a 10.6128(3)
_cell_length_b 9.0112(3)
_cell_length_c 22.7652(7)
_cell_measurement_reflns_used 2570
_cell_measurement_temperature 293(2)
_cell_measurement_theta_max 28.6420
_cell_measurement_theta_min 3.3630
_cell_volume 2167.15(12)
_computing_cell_refinement
;
CrysAlisPro, Agilent Technologies,
Version 1.171.37.34 (release 22-05-2014 CrysAlis171 .NET)
(compiled May 22 2014,16:03:01)
;
_computing_data_collection
;
CrysAlisPro, Agilent Technologies,
Version 1.171.37.34 (release 22-05-2014 CrysAlis171 .NET)
(compiled May 22 2014,16:03:01)
;
_computing_data_reduction
;
CrysAlisPro, Agilent Technologies,
Version 1.171.37.34 (release 22-05-2014 CrysAlis171 .NET)
(compiled May 22 2014,16:03:01)
;
_computing_molecular_graphics 'Olex2 (Dolomanov et al., 2009)'
_computing_publication_material 'Olex2 (Dolomanov et al., 2009)'
_computing_structure_refinement 'ShelXL (Sheldrick, 2015)'
_computing_structure_solution 'ShelXS (Sheldrick, 2008)'
_diffrn_ambient_temperature 293.15
_diffrn_detector 'CCD plate'
_diffrn_detector_area_resol_mean 16.0874
_diffrn_detector_type Eos
_diffrn_measured_fraction_theta_full 0.999
_diffrn_measured_fraction_theta_max 0.999
_diffrn_measurement_details
;
#__ type_ start__ end____ width___ exp.time_
  1 omega  -34.00   48.80   0.9000   10.0000
omega____ theta____ kappa____ phi______ frames
    -      -15.4773   38.0000   60.0000 92

#__ type_ start__ end____ width___ exp.time_
  2 omega  -24.00   12.00   0.9000   10.0000
omega____ theta____ kappa____ phi______ frames
    -      -15.4773  -99.0000   30.0000 40

#__ type_ start__ end____ width___ exp.time_
  3 omega  -75.00    1.50   0.9000   10.0000
omega____ theta____ kappa____ phi______ frames
    -      -15.4773  -57.0000  -90.0000 85

#__ type_ start__ end____ width___ exp.time_
  4 omega  -12.00   24.00   0.9000   10.0000
omega____ theta____ kappa____ phi______ frames
    -      -15.4773  -99.0000 -180.0000 40
;
_diffrn_measurement_device 'four-circle diffractometer'
_diffrn_measurement_device_type 'Xcalibur, Eos'
_diffrn_measurement_method '\w scans'
_diffrn_orient_matrix_UB_11 0.0211895000
_diffrn_orient_matrix_UB_12 -0.0637056000
_diffrn_orient_matrix_UB_13 0.0163780000
_diffrn_orient_matrix_UB_21 0.0096755000
_diffrn_orient_matrix_UB_22 0.0438577000
_diffrn_orient_matrix_UB_23 0.0259118000
_diffrn_orient_matrix_UB_31 -0.0629703000
_diffrn_orient_matrix_UB_32 -0.0147146000
_diffrn_orient_matrix_UB_33 0.0063003000
_diffrn_radiation_monochromator graphite
_diffrn_radiation_probe x-ray
_diffrn_radiation_type MoK\a
_diffrn_radiation_wavelength 0.71073
_diffrn_reflns_av_R_equivalents 0.0214
_diffrn_reflns_av_unetI/netI 0.0401
_diffrn_reflns_Laue_measured_fraction_full 0.999
_diffrn_reflns_Laue_measured_fraction_max 0.999
_diffrn_reflns_limit_h_max 13
_diffrn_reflns_limit_h_min -10
_diffrn_reflns_limit_k_max 11
_diffrn_reflns_limit_k_min -10
_diffrn_reflns_limit_l_max 28
_diffrn_reflns_limit_l_min -27
_diffrn_reflns_number 10013
_diffrn_reflns_point_group_measured_fraction_full 0.999
_diffrn_reflns_point_group_measured_fraction_max 0.999
_diffrn_reflns_theta_full 25.242
_diffrn_reflns_theta_max 26.371
_diffrn_reflns_theta_min 2.971
_diffrn_source 'Enhance (Mo) X-ray Source'
_exptl_absorpt_coefficient_mu 0.182
_exptl_absorpt_correction_T_max 1.00000
_exptl_absorpt_correction_T_min 0.99472
_exptl_absorpt_correction_type multi-scan
_exptl_absorpt_process_details
;
CrysAlisPro, Agilent Technologies,
Version 1.171.37.34 (release 22-05-2014 CrysAlis171 .NET)
(compiled May 22 2014,16:03:01)
Empirical absorption correction using spherical harmonics,
 implemented in SCALE3 ABSPACK scaling algorithm.
;
_exptl_crystal_density_diffrn 1.329
_exptl_crystal_density_method 'not measured'
_exptl_crystal_description block
_exptl_crystal_F_000 912
_exptl_crystal_size_max 0.35
_exptl_crystal_size_mid 0.3
_exptl_crystal_size_min 0.25
_refine_diff_density_max 0.218
_refine_diff_density_min -0.348
_refine_diff_density_rms 0.046
_refine_ls_extinction_method none
_refine_ls_goodness_of_fit_ref 1.036
_refine_ls_hydrogen_treatment constr
_refine_ls_matrix_type full
_refine_ls_number_parameters 283
_refine_ls_number_reflns 4428
_refine_ls_number_restraints 0
_refine_ls_restrained_S_all 1.036
_refine_ls_R_factor_all 0.0766
_refine_ls_R_factor_gt 0.0488
_refine_ls_shift/su_max 0.003
_refine_ls_shift/su_mean 0.000
_refine_ls_structure_factor_coef Fsqd
_refine_ls_weighting_details 'w=1/[\s^2^(Fo^2^)+(0.0556P)^2^+0.3535P] where P=(Fo^2^+2Fc^2^)/3'
_refine_ls_weighting_scheme calc
_refine_ls_wR_factor_gt 0.1115
_refine_ls_wR_factor_ref 0.1277
_reflns_Friedel_coverage 0.000
_reflns_number_gt 3110
_reflns_number_total 4428
_reflns_threshold_expression 'I > 2\s(I)'
_cod_data_source_file d2ra03034a2.cif
_cod_data_source_block 211124_s1_wxh
_cod_original_cell_volume 2167.16(13)
_cod_database_code 7245036
_shelx_shelxl_version_number 2018/3
_chemical_oxdiff_formula c12h12n2o3
_shelx_space_group_comment
;
The symmetry employed for this shelxl refinement is uniquely defined
by the following loop, which should always be used as a source of
symmetry information in preference to the above space-group names.
They are only intended as comments.
;
_shelx_estimated_absorpt_t_max 0.956
_shelx_estimated_absorpt_t_min 0.939
_reflns_odcompleteness_completeness 99.75
_reflns_odcompleteness_iscentric 1
_reflns_odcompleteness_theta 26.32
_olex2_refinement_description
;
1. Fixed Uiso
 At 1.2 times of:
  All C(H) groups, All C(H,H) groups
 At 1.5 times of:
  All C(H,H,H) groups
2.a Secondary CH2 refined with riding coordinates:
 C8(H8A,H8B)
2.b Aromatic/amide H refined with riding coordinates:
 C3(H3), C10(H10), C11(H11), C13(H13), C14(H14), C17(H17), C18(H18), C20(H20),
 C21(H21), C22(H22), C23(H23), C25(H25)
2.c Idealised Me refined as rotating group:
 C5(H5A,H5B,H5C), C7(H7A,H7B,H7C), C15(H15A,H15B,H15C)
;
_olex2_submission_special_instructions 'No special instructions were received'

loop_
_space_group_symop_operation_xyz
'x, y, z'
'-x+1/2, y+1/2, -z+1/2'
'-x, -y, -z'
'x-1/2, -y-1/2, z-1/2'

loop_
_atom_site_label
_atom_site_type_symbol
_atom_site_fract_x
_atom_site_fract_y
_atom_site_fract_z
_atom_site_U_iso_or_equiv
_atom_site_adp_type
_atom_site_occupancy
_atom_site_site_symmetry_order
_atom_site_calc_flag
_atom_site_refinement_flags_posn
_atom_site_refinement_flags_adp
_atom_site_refinement_flags_occupancy
_atom_site_disorder_assembly
_atom_site_disorder_group
S1 S 0.22645(5) 0.27017(7) 0.16269(2) 0.04804(18) Uani 1 1 d . . . . .
O1 O 0.50056(18) 0.2439(2) 0.27632(7) 0.0820(6) Uani 1 1 d . . . . .
O2 O 0.61403(17) -0.0289(2) 0.14616(8) 0.0722(5) Uani 1 1 d . . . . .
O3 O 0.29134(16) 0.13505(18) 0.18043(7) 0.0622(5) Uani 1 1 d . . . . .
O4 O 0.09914(15) 0.2917(2) 0.17734(8) 0.0712(5) Uani 1 1 d . . . . .
N1 N 0.58360(15) 0.1951(2) 0.18720(7) 0.0432(4) Uani 1 1 d . . . . .
C1 C 0.5136(2) 0.2759(3) 0.22627(9) 0.0522(6) Uani 1 1 d . . . . .
C2 C 0.45992(19) 0.4139(3) 0.19353(9) 0.0457(5) Uani 1 1 d . . . . .
C3 C 0.50797(18) 0.3951(3) 0.13436(9) 0.0434(5) Uani 1 1 d . . . . .
H3 H 0.489476 0.459290 0.102725 0.052 Uiso 1 1 calc R . . . .
C4 C 0.57990(18) 0.2760(2) 0.13258(9) 0.0394(5) Uani 1 1 d . . . . .
C5 C 0.5174(2) 0.5528(3) 0.22525(12) 0.0717(8) Uani 1 1 d . . . . .
H5A H 0.492994 0.556046 0.264763 0.107 Uiso 1 1 calc GR . . . .
H5B H 0.486998 0.640127 0.204274 0.107 Uiso 1 1 calc GR . . . .
H5C H 0.608002 0.548801 0.226467 0.107 Uiso 1 1 calc GR . . . .
C6 C 0.60312(19) 0.0400(3) 0.19052(10) 0.0480(5) Uani 1 1 d . . . . .
C7 C 0.6094(2) -0.0300(3) 0.24988(11) 0.0689(7) Uani 1 1 d . . . . .
H7A H 0.657165 0.032384 0.278040 0.103 Uiso 1 1 calc GR . . . .
H7B H 0.649925 -0.125075 0.248630 0.103 Uiso 1 1 calc GR . . . .
H7C H 0.525314 -0.042555 0.261276 0.103 Uiso 1 1 calc GR . . . .
C8 C 0.31572(18) 0.4211(2) 0.19524(9) 0.0456(5) Uani 1 1 d . . . . .
H8A H 0.285427 0.511567 0.175584 0.055 Uiso 1 1 calc R . . . .
H8B H 0.298144 0.428742 0.236162 0.055 Uiso 1 1 calc R . . . .
C9 C 0.22663(17) 0.2903(2) 0.08562(9) 0.0391(5) Uani 1 1 d . . . . .
C10 C 0.27980(18) 0.1816(2) 0.05328(9) 0.0417(5) Uani 1 1 d . . . . .
H10 H 0.318702 0.099654 0.072071 0.050 Uiso 1 1 calc R . . . .
C11 C 0.27471(19) 0.1956(2) -0.00749(9) 0.0455(5) Uani 1 1 d . . . . .
H11 H 0.308819 0.121350 -0.029496 0.055 Uiso 1 1 calc R . . . .
C12 C 0.21964(19) 0.3185(3) -0.03597(9) 0.0461(5) Uani 1 1 d . . . . .
C13 C 0.1670(2) 0.4258(3) -0.00236(10) 0.0541(6) Uani 1 1 d . . . . .
H13 H 0.129129 0.508584 -0.020985 0.065 Uiso 1 1 calc R . . . .
C14 C 0.1693(2) 0.4130(2) 0.05798(10) 0.0503(6) Uani 1 1 d . . . . .
H14 H 0.132835 0.485805 0.079866 0.060 Uiso 1 1 calc R . . . .
C15 C 0.2129(3) 0.3345(3) -0.10196(10) 0.0698(7) Uani 1 1 d . . . . .
H15A H 0.243974 0.245571 -0.118785 0.105 Uiso 1 1 calc GR . . . .
H15B H 0.263707 0.417305 -0.111802 0.105 Uiso 1 1 calc GR . . . .
H15C H 0.126615 0.350723 -0.117406 0.105 Uiso 1 1 calc GR . . . .
C16 C 0.66272(17) 0.2359(2) 0.08646(9) 0.0385(5) Uani 1 1 d . . . . .
C17 C 0.79178(18) 0.2015(2) 0.10159(9) 0.0447(5) Uani 1 1 d . . . . .
H17 H 0.823188 0.196133 0.141094 0.054 Uiso 1 1 calc R . . . .
C18 C 0.87011(18) 0.1763(2) 0.05894(10) 0.0451(5) Uani 1 1 d . . . . .
H18 H 0.954856 0.154561 0.069682 0.054 Uiso 1 1 calc R . . . .
C19 C 0.82554(18) 0.1823(2) -0.00134(9) 0.0391(5) Uani 1 1 d . . . . .
C20 C 0.9055(2) 0.1571(3) -0.04696(11) 0.0518(6) Uani 1 1 d . . . . .
H20 H 0.990789 0.136596 -0.037265 0.062 Uiso 1 1 calc R . . . .
C21 C 0.8587(3) 0.1626(3) -0.10457(11) 0.0611(7) Uani 1 1 d . . . . .
H21 H 0.912314 0.146515 -0.133955 0.073 Uiso 1 1 calc R . . . .
C22 C 0.7308(3) 0.1923(3) -0.11996(10) 0.0582(6) Uani 1 1 d . . . . .
H22 H 0.699630 0.194211 -0.159555 0.070 Uiso 1 1 calc R . . . .
C23 C 0.6509(2) 0.2184(2) -0.07770(9) 0.0486(5) Uani 1 1 d . . . . .
H23 H 0.565959 0.238869 -0.088666 0.058 Uiso 1 1 calc R . . . .
C24 C 0.69640(18) 0.2147(2) -0.01709(9) 0.0386(5) Uani 1 1 d . . . . .
C25 C 0.61762(18) 0.2425(2) 0.02811(9) 0.0402(5) Uani 1 1 d . . . . .
H25 H 0.532951 0.265967 0.018070 0.048 Uiso 1 1 calc R . . . .

loop_
_atom_site_aniso_label
_atom_site_aniso_U_11
_atom_site_aniso_U_22
_atom_site_aniso_U_33
_atom_site_aniso_U_23
_atom_site_aniso_U_13
_atom_site_aniso_U_12
S1 0.0540(3) 0.0494(4) 0.0429(3) -0.0006(3) 0.0159(2) -0.0048(3)
O1 0.1049(14) 0.1142(16) 0.0286(9) 0.0010(10) 0.0150(8) 0.0454(12)
O2 0.1078(14) 0.0525(11) 0.0602(11) -0.0122(9) 0.0286(10) 0.0033(10)
O3 0.0909(12) 0.0468(10) 0.0493(10) 0.0078(8) 0.0091(8) 0.0009(9)
O4 0.0554(9) 0.0930(14) 0.0700(12) -0.0068(10) 0.0314(8) -0.0122(9)
N1 0.0490(10) 0.0511(12) 0.0304(9) -0.0041(8) 0.0087(7) 0.0100(8)
C1 0.0544(13) 0.0695(16) 0.0330(12) -0.0124(12) 0.0069(9) 0.0108(12)
C2 0.0491(12) 0.0494(13) 0.0397(12) -0.0126(10) 0.0098(9) 0.0069(10)
C3 0.0427(11) 0.0483(13) 0.0400(12) -0.0054(10) 0.0076(9) 0.0032(10)
C4 0.0393(10) 0.0476(13) 0.0319(11) -0.0056(10) 0.0059(8) -0.0015(10)
C5 0.0586(15) 0.0787(19) 0.0772(19) -0.0393(16) 0.0036(12) 0.0002(14)
C6 0.0478(12) 0.0529(14) 0.0445(13) -0.0021(12) 0.0110(10) -0.0007(11)
C7 0.0830(17) 0.0668(18) 0.0584(17) 0.0122(14) 0.0140(13) 0.0006(14)
C8 0.0495(12) 0.0503(14) 0.0387(12) -0.0098(10) 0.0133(9) 0.0070(10)
C9 0.0390(10) 0.0372(12) 0.0413(12) -0.0014(9) 0.0054(8) -0.0060(9)
C10 0.0461(11) 0.0348(11) 0.0449(12) 0.0015(10) 0.0085(9) 0.0002(9)
C11 0.0493(12) 0.0428(13) 0.0455(13) -0.0071(10) 0.0106(9) -0.0059(10)
C12 0.0482(12) 0.0471(13) 0.0423(13) 0.0016(11) -0.0001(9) -0.0141(10)
C13 0.0645(14) 0.0395(13) 0.0554(15) 0.0052(11) -0.0086(11) 0.0018(11)
C14 0.0548(13) 0.0395(13) 0.0560(15) -0.0078(11) 0.0024(10) 0.0044(10)
C15 0.0871(18) 0.0764(19) 0.0450(15) 0.0075(14) 0.0025(12) -0.0116(15)
C16 0.0377(10) 0.0430(12) 0.0361(11) -0.0049(9) 0.0097(8) 0.0002(9)
C17 0.0437(11) 0.0522(14) 0.0375(12) -0.0055(10) 0.0015(9) 0.0027(10)
C18 0.0340(10) 0.0466(13) 0.0551(14) -0.0052(11) 0.0071(9) 0.0016(9)
C19 0.0410(11) 0.0329(11) 0.0456(12) -0.0041(9) 0.0153(9) -0.0030(9)
C20 0.0505(12) 0.0440(13) 0.0653(16) -0.0066(12) 0.0289(11) -0.0048(10)
C21 0.0860(18) 0.0482(15) 0.0559(16) -0.0059(12) 0.0419(13) -0.0067(13)
C22 0.0927(19) 0.0466(14) 0.0379(13) 0.0000(11) 0.0199(12) -0.0005(13)
C23 0.0655(14) 0.0424(13) 0.0385(12) -0.0007(10) 0.0079(10) 0.0041(11)
C24 0.0456(11) 0.0344(11) 0.0373(11) -0.0024(9) 0.0109(9) 0.0001(9)
C25 0.0354(10) 0.0467(12) 0.0392(12) -0.0025(10) 0.0070(8) 0.0040(9)

loop_
_atom_type_symbol
_atom_type_description
_atom_type_scat_dispersion_real
_atom_type_scat_dispersion_imag
_atom_type_scat_source
C C 0.0033 0.0016 'International Tables Vol C Tables 4.2.6.8 and 6.1.1.4'
H H 0.0000 0.0000 'International Tables Vol C Tables 4.2.6.8 and 6.1.1.4'
N N 0.0061 0.0033 'International Tables Vol C Tables 4.2.6.8 and 6.1.1.4'
O O 0.0106 0.0060 'International Tables Vol C Tables 4.2.6.8 and 6.1.1.4'
S S 0.1246 0.1234 'International Tables Vol C Tables 4.2.6.8 and 6.1.1.4'

loop_
_geom_angle_atom_site_label_1
_geom_angle_atom_site_label_2
_geom_angle_atom_site_label_3
_geom_angle
_geom_angle_site_symmetry_1
_geom_angle_site_symmetry_3
_geom_angle_publ_flag
O3 S1 C8 107.99(10) . . ?
O3 S1 C9 108.69(10) . . ?
O4 S1 O3 119.04(11) . . ?
O4 S1 C8 106.01(10) . . ?
O4 S1 C9 107.92(10) . . ?
C9 S1 C8 106.53(10) . . ?
C1 N1 C4 108.04(17) . . ?
C6 N1 C1 123.98(19) . . ?
C6 N1 C4 122.61(17) . . ?
O1 C1 N1 126.1(2) . . ?
O1 C1 C2 126.0(2) . . ?
N1 C1 C2 107.80(18) . . ?
C1 C2 C5 108.62(18) . . ?
C1 C2 C8 110.30(18) . . ?
C3 C2 C1 101.73(17) . . ?
C3 C2 C5 111.13(19) . . ?
C3 C2 C8 117.00(17) . . ?
C8 C2 C5 107.74(17) . . ?
C2 C3 H3 124.2 . . ?
C4 C3 C2 111.6(2) . . ?
C4 C3 H3 124.2 . . ?
N1 C4 C16 121.44(18) . . ?
C3 C4 N1 110.71(18) . . ?
C3 C4 C16 127.3(2) . . ?
C2 C5 H5A 109.5 . . ?
C2 C5 H5B 109.5 . . ?
C2 C5 H5C 109.5 . . ?
H5A C5 H5B 109.5 . . ?
H5A C5 H5C 109.5 . . ?
H5B C5 H5C 109.5 . . ?
O2 C6 N1 119.5(2) . . ?
O2 C6 C7 123.0(2) . . ?
N1 C6 C7 117.5(2) . . ?
C6 C7 H7A 109.5 . . ?
C6 C7 H7B 109.5 . . ?
C6 C7 H7C 109.5 . . ?
H7A C7 H7B 109.5 . . ?
H7A C7 H7C 109.5 . . ?
H7B C7 H7C 109.5 . . ?
S1 C8 H8A 108.1 . . ?
S1 C8 H8B 108.1 . . ?
C2 C8 S1 116.73(14) . . ?
C2 C8 H8A 108.1 . . ?
C2 C8 H8B 108.1 . . ?
H8A C8 H8B 107.3 . . ?
C10 C9 S1 119.83(16) . . ?
C10 C9 C14 120.6(2) . . ?
C14 C9 S1 119.48(16) . . ?
C9 C10 H10 120.3 . . ?
C9 C10 C11 119.3(2) . . ?
C11 C10 H10 120.3 . . ?
C10 C11 H11 119.5 . . ?
C12 C11 C10 121.0(2) . . ?
C12 C11 H11 119.5 . . ?
C11 C12 C15 121.5(2) . . ?
C13 C12 C11 118.3(2) . . ?
C13 C12 C15 120.2(2) . . ?
C12 C13 H13 119.2 . . ?
C14 C13 C12 121.6(2) . . ?
C14 C13 H13 119.2 . . ?
C9 C14 H14 120.5 . . ?
C13 C14 C9 119.1(2) . . ?
C13 C14 H14 120.5 . . ?
C12 C15 H15A 109.5 . . ?
C12 C15 H15B 109.5 . . ?
C12 C15 H15C 109.5 . . ?
H15A C15 H15B 109.5 . . ?
H15A C15 H15C 109.5 . . ?
H15B C15 H15C 109.5 . . ?
C17 C16 C4 120.58(18) . . ?
C25 C16 C4 120.15(17) . . ?
C25 C16 C17 119.09(18) . . ?
C16 C17 H17 119.7 . . ?
C18 C17 C16 120.53(19) . . ?
C18 C17 H17 119.7 . . ?
C17 C18 H18 119.4 . . ?
C17 C18 C19 121.26(18) . . ?
C19 C18 H18 119.4 . . ?
C18 C19 C20 122.51(19) . . ?
C18 C19 C24 118.82(17) . . ?
C24 C19 C20 118.7(2) . . ?
C19 C20 H20 119.6 . . ?
C21 C20 C19 120.8(2) . . ?
C21 C20 H20 119.6 . . ?
C20 C21 H21 119.8 . . ?
C20 C21 C22 120.4(2) . . ?
C22 C21 H21 119.8 . . ?
C21 C22 H22 119.6 . . ?
C23 C22 C21 120.8(2) . . ?
C23 C22 H22 119.6 . . ?
C22 C23 H23 119.8 . . ?
C22 C23 C24 120.4(2) . . ?
C24 C23 H23 119.8 . . ?
C19 C24 C23 118.93(18) . . ?
C25 C24 C19 118.70(18) . . ?
C25 C24 C23 122.37(19) . . ?
C16 C25 C24 121.59(18) . . ?
C16 C25 H25 119.2 . . ?
C24 C25 H25 119.2 . . ?

loop_
_geom_bond_atom_site_label_1
_geom_bond_atom_site_label_2
_geom_bond_distance
_geom_bond_site_symmetry_2
_geom_bond_publ_flag
S1 O3 1.4375(17) . ?
S1 O4 1.4354(16) . ?
S1 C8 1.778(2) . ?
S1 C9 1.764(2) . ?
O1 C1 1.196(3) . ?
O2 C6 1.201(2) . ?
N1 C1 1.415(3) . ?
N1 C4 1.439(3) . ?
N1 C6 1.413(3) . ?
C1 C2 1.531(3) . ?
C2 C3 1.495(3) . ?
C2 C5 1.541(3) . ?
C2 C8 1.536(3) . ?
C3 H3 0.9300 . ?
C3 C4 1.320(3) . ?
C4 C16 1.477(3) . ?
C5 H5A 0.9600 . ?
C5 H5B 0.9600 . ?
C5 H5C 0.9600 . ?
C6 C7 1.487(3) . ?
C7 H7A 0.9600 . ?
C7 H7B 0.9600 . ?
C7 H7C 0.9600 . ?
C8 H8A 0.9700 . ?
C8 H8B 0.9700 . ?
C9 C10 1.378(3) . ?
C9 C14 1.384(3) . ?
C10 H10 0.9300 . ?
C10 C11 1.385(3) . ?
C11 H11 0.9300 . ?
C11 C12 1.384(3) . ?
C12 C13 1.384(3) . ?
C12 C15 1.504(3) . ?
C13 H13 0.9300 . ?
C13 C14 1.376(3) . ?
C14 H14 0.9300 . ?
C15 H15A 0.9600 . ?
C15 H15B 0.9600 . ?
C15 H15C 0.9600 . ?
C16 C17 1.415(3) . ?
C16 C25 1.370(3) . ?
C17 H17 0.9300 . ?
C17 C18 1.356(3) . ?
C18 H18 0.9300 . ?
C18 C19 1.409(3) . ?
C19 C20 1.421(3) . ?
C19 C24 1.413(3) . ?
C20 H20 0.9300 . ?
C20 C21 1.358(3) . ?
C21 H21 0.9300 . ?
C21 C22 1.395(3) . ?
C22 H22 0.9300 . ?
C22 C23 1.362(3) . ?
C23 H23 0.9300 . ?
C23 C24 1.418(3) . ?
C24 C25 1.409(3) . ?
C25 H25 0.9300 . ?

loop_
_geom_torsion_atom_site_label_1
_geom_torsion_atom_site_label_2
_geom_torsion_atom_site_label_3
_geom_torsion_atom_site_label_4
_geom_torsion
_geom_torsion_site_symmetry_1
_geom_torsion_site_symmetry_2
_geom_torsion_site_symmetry_3
_geom_torsion_site_symmetry_4
_geom_torsion_publ_flag
S1 C9 C10 C11 177.33(14) . . . . ?
S1 C9 C14 C13 -178.30(16) . . . . ?
O1 C1 C2 C3 179.2(2) . . . . ?
O1 C1 C2 C5 61.9(3) . . . . ?
O1 C1 C2 C8 -56.0(3) . . . . ?
O3 S1 C8 C2 43.20(19) . . . . ?
O3 S1 C9 C10 2.26(19) . . . . ?
O3 S1 C9 C14 -179.98(16) . . . . ?
O4 S1 C8 C2 171.82(16) . . . . ?
O4 S1 C9 C10 -128.12(17) . . . . ?
O4 S1 C9 C14 49.64(19) . . . . ?
N1 C1 C2 C3 0.5(2) . . . . ?
N1 C1 C2 C5 -116.8(2) . . . . ?
N1 C1 C2 C8 125.31(18) . . . . ?
N1 C4 C16 C17 -43.5(3) . . . . ?
N1 C4 C16 C25 141.4(2) . . . . ?
C1 N1 C4 C3 -3.3(2) . . . . ?
C1 N1 C4 C16 168.66(18) . . . . ?
C1 N1 C6 O2 149.1(2) . . . . ?
C1 N1 C6 C7 -31.1(3) . . . . ?
C1 C2 C3 C4 -2.5(2) . . . . ?
C1 C2 C8 S1 -60.2(2) . . . . ?
C2 C3 C4 N1 3.7(2) . . . . ?
C2 C3 C4 C16 -167.67(19) . . . . ?
C3 C2 C8 S1 55.3(2) . . . . ?
C3 C4 C16 C17 127.0(2) . . . . ?
C3 C4 C16 C25 -48.1(3) . . . . ?
C4 N1 C1 O1 -177.2(2) . . . . ?
C4 N1 C1 C2 1.5(2) . . . . ?
C4 N1 C6 O2 -1.9(3) . . . . ?
C4 N1 C6 C7 177.93(18) . . . . ?
C4 C16 C17 C18 -174.7(2) . . . . ?
C4 C16 C25 C24 175.71(19) . . . . ?
C5 C2 C3 C4 112.9(2) . . . . ?
C5 C2 C8 S1 -178.65(17) . . . . ?
C6 N1 C1 O1 28.3(4) . . . . ?
C6 N1 C1 C2 -153.03(19) . . . . ?
C6 N1 C4 C3 151.71(19) . . . . ?
C6 N1 C4 C16 -36.4(3) . . . . ?
C8 S1 C9 C10 118.41(16) . . . . ?
C8 S1 C9 C14 -63.83(18) . . . . ?
C8 C2 C3 C4 -122.8(2) . . . . ?
C9 S1 C8 C2 -73.41(18) . . . . ?
C9 C10 C11 C12 1.4(3) . . . . ?
C10 C9 C14 C13 -0.6(3) . . . . ?
C10 C11 C12 C13 -1.5(3) . . . . ?
C10 C11 C12 C15 -179.62(19) . . . . ?
C11 C12 C13 C14 0.5(3) . . . . ?
C12 C13 C14 C9 0.5(3) . . . . ?
C14 C9 C10 C11 -0.4(3) . . . . ?
C15 C12 C13 C14 178.7(2) . . . . ?
C16 C17 C18 C19 -0.5(3) . . . . ?
C17 C16 C25 C24 0.5(3) . . . . ?
C17 C18 C19 C20 179.7(2) . . . . ?
C17 C18 C19 C24 -0.3(3) . . . . ?
C18 C19 C20 C21 179.4(2) . . . . ?
C18 C19 C24 C23 -179.0(2) . . . . ?
C18 C19 C24 C25 1.2(3) . . . . ?
C19 C20 C21 C22 -0.4(4) . . . . ?
C19 C24 C25 C16 -1.3(3) . . . . ?
C20 C19 C24 C23 1.0(3) . . . . ?
C20 C19 C24 C25 -178.79(19) . . . . ?
C20 C21 C22 C23 1.0(4) . . . . ?
C21 C22 C23 C24 -0.5(3) . . . . ?
C22 C23 C24 C19 -0.5(3) . . . . ?
C22 C23 C24 C25 179.3(2) . . . . ?
C23 C24 C25 C16 178.9(2) . . . . ?
C24 C19 C20 C21 -0.6(3) . . . . ?
C25 C16 C17 C18 0.4(3) . . . . ?
